data_8102912
loop_
_publ_author_name
'A. Fedorchuk'
'Yu. Prots'
'Yu. Grin'

_publ_section_title
;
Crystal structures of europium magnesium gallium, EuMg~x~Ga~4-x~, 
and europium lithium gallium, EuLi~x~Ga~4-x~ (x &#x00BB; 0.5)
;
_journal_issue 3
_journal_name_full 'Zeitschrift f\"ur Kristallographie - New Crystal Structures'
_journal_page_first 317
_journal_page_last 318
_journal_volume 220
_journal_year 2005
_chemical_formula_sum 'Eu Ga3.46 Li0.54'
_chemical_formula_weight 396.74
_chemical_name_systematic
; 
  Europium lithium gallium
;
_space_group_IT_number 139
_symmetry_cell_setting tetragonal
_symmetry_Int_Tables_number 139
_symmetry_space_group_name_Hall '-I 4 2'
_symmetry_space_group_name_H-M 'I 4/m m m'
_audit_creation_date 2005-07-11
_audit_creation_method 'manual editing'
_cell_angle_alpha 90.00
_cell_angle_beta 90.00
_cell_angle_gamma 90.00
_cell_formula_units_Z 2
_cell_length_a 4.3456(1)
_cell_length_b 4.3456(1)
_cell_length_c 10.8453(5)
_cell_measurement_reflns_used 24
_cell_measurement_temperature 295(2)
_cell_measurement_theta_max 47.5
_cell_measurement_theta_min 9.48
_cell_volume 204.805(12)
_computing_cell_refinement 'WinCSD (Akselrud et al., 1993)'
_computing_data_reduction 'WinCSD (Akselrud et al., 1993)'
_computing_molecular_graphics 'Atoms V.5'
_computing_structure_refinement 'WinCSD (Akselrud et al., 1993)'
_computing_structure_solution 'WinCSD (Akselrud et al., 1993)'
_diffrn_ambient_temperature 295(2)
_diffrn_detector 'Ge solid state detector'
_diffrn_measurement_device 'STOE STADI P'
_diffrn_measurement_method 'transmission Debye-Scherrer Mode'
_diffrn_radiation_monochromator Ge(111)
_diffrn_radiation_probe x-ray
_diffrn_radiation_source 'fine-focus sealed tube'
_diffrn_radiation_type 'Cu K\a~1~'
_diffrn_radiation_wavelength 1.540568
_exptl_absorpt_coefficient_mu 83.13
_pd_calc_method 'Full-profile refinement'
_pd_meas_2theta_range_inc 0.005
_pd_meas_2theta_range_max 99.99
_pd_meas_2theta_range_min 6.50
_pd_meas_number_of_points 18691
_pd_meas_scan_method step
_pd_proc_2theta_range_inc 0.005
_pd_proc_2theta_range_max 99.99
_pd_proc_2theta_range_min 6.50
_pd_proc_ls_prof_R_factor 0.0998
_pd_proc_ls_prof_wR_expected 0.0716
_pd_proc_ls_prof_wR_factor 0.0960
_pd_proc_number_of_points 18691
_refine_ls_number_parameters 11
_refine_ls_R_I_factor 0.0789
_reflns_limit_h_max 3
_reflns_limit_h_min 0
_reflns_limit_k_max 3
_reflns_limit_k_min 0
_reflns_limit_l_max 9
_reflns_limit_l_min 0
_reflns_number_observed 32
_cod_data_source_file 409843.cff
_cod_data_source_block FT_EuLi0.54Ga3.56
_cod_original_cell_volume 204.8
_cod_original_formula_sum 'Eu Li0.54 Ga3.46'
_cod_database_code 8102912

loop_
_symmetry_equiv_pos_as_xyz
x,y,z
-y,x,z
-x,-y,z
y,-x,z
-x,y,z
y,x,z
x,-y,z
-y,-x,z
-x,-y,-z
y,-x,-z
x,y,-z
-y,x,-z
x,-y,-z
-y,-x,-z
-x,y,-z
y,x,-z
1/2+x,1/2+y,1/2+z
1/2-y,1/2+x,1/2+z
1/2-x,1/2-y,1/2+z
1/2+y,1/2-x,1/2+z
1/2-x,1/2+y,1/2+z
1/2+y,1/2+x,1/2+z
1/2+x,1/2-y,1/2+z
1/2-y,1/2-x,1/2+z
1/2-x,1/2-y,1/2-z
1/2+y,1/2-x,1/2-z
1/2+x,1/2+y,1/2-z
1/2-y,1/2+x,1/2-z
1/2+x,1/2-y,1/2-z
1/2-y,1/2-x,1/2-z
1/2-x,1/2+y,1/2-z
1/2+y,1/2+x,1/2-z

loop_
_atom_site_aniso_label
_atom_site_aniso_U_11
_atom_site_aniso_U_22
_atom_site_aniso_U_33
_atom_site_aniso_U_12
_atom_site_aniso_U_13
_atom_site_aniso_U_23
Eu 0.0169(6) 0.0169(6) 0.0128(9) 0 0 0
Ga1 0.0067(6) 0.0067(6) 0.0207(10) 0 0 0
M2 0.0141(8) 0.0141(8) 0.0198(14) 0 0 0

loop_
_atom_site_label
_atom_site_type_symbol
_atom_site_fract_x
_atom_site_fract_y
_atom_site_fract_z
_atom_site_thermal_displace_type
_atom_site_U_iso_or_equiv
_atom_site_symmetry_multiplicity
_atom_site_Wyckoff_symbol
_atom_site_occupancy
Eu Eu 0 0 0 Uani 0.0155(4) 2 a 1.
Ga1 Ga 0 0 0.38321(9) Uani 0.0114(4) 4 e 1.
M2 Ga 0.5 0 0.25 Uani 0.0160(6) 4 d 0.73(5)
M2 Li 0.5 0 0.25 Uani 0.0160(6) 4 d 0.27(5)

loop_
_atom_type_symbol
_atom_type_description
_atom_type_number_in_cell
_atom_type_scat_dispersion_real
_atom_type_scat_dispersion_imag
_atom_type_scat_source
Eu Eu 2.00 -7.718 11.276 International_Tables_Vol_IV_Table_2.3.1
Li Li 1.08 0.001 0.000 International_Tables_Vol_IV_Table_2.3.1
Ga Ga 6.92 -1.354 0.777 International_Tables_Vol_IV_Table_2.3.1
